data_7054061
loop_
_publ_author_name
'Abherv\'e, Alexandre'
'Clemente-Juan, Juan Modesto'
'Clemente-Le\'on, Miguel'
'Coronado, Eugenio'
'Boonmak, Jaursup'
'Youngme, Sujittra'

_publ_section_title
;
 Tuning the nuclearity of iron(iii) polynuclear clusters by using
 tetradentate Schiff-base ligands
;
_journal_issue 5
_journal_name_full 'New Journal of Chemistry'
_journal_page_first 2105
_journal_paper_doi 10.1039/c3nj01516e
_journal_volume 38
_journal_year 2014
_chemical_formula_sum 'C91 H108 Cl5 Fe8 N59 O30 S11'
_chemical_formula_weight 3484.97
_chemical_name_systematic
;
 ?
;
_space_group_crystal_system tetragonal
_space_group_IT_number 110
_space_group_name_Hall 'I 4bw -2c'
_space_group_name_H-M_alt 'I 41 c d'
_symmetry_space_group_name_Hall 'I 4bw -2c'
_symmetry_space_group_name_H-M 'I 41 c d'
_atom_sites_solution_hydrogens geom
_audit_creation_method SHELXL-2013
_cell_angle_alpha 90
_cell_angle_beta 90
_cell_angle_gamma 90
_cell_formula_units_Z 8
_cell_length_a 28.5279(3)
_cell_length_b 28.5279(3)
_cell_length_c 41.3731(6)
_cell_measurement_reflns_used 14623
_cell_measurement_temperature 120(2)
_cell_measurement_theta_max 27.4399
_cell_measurement_theta_min 2.8503
_cell_volume 33671.1(7)
_computing_structure_refinement 'SHELXL-2013 (Sheldrick, 2013)'
_diffrn_ambient_temperature 120(2)
_diffrn_detector_area_resol_mean 16.0267
_diffrn_measured_fraction_theta_full 0.998
_diffrn_measured_fraction_theta_max 0.998
_diffrn_measurement_device_type 'SuperNova, Single source at offset), Sapphire3'
_diffrn_measurement_method '\w scan'
_diffrn_radiation_monochromator mirror
_diffrn_radiation_source 'SuperNova (Mo) X-ray Source'
_diffrn_radiation_type MoK\a
_diffrn_radiation_wavelength 0.71073
_diffrn_reflns_av_R_equivalents 0.1501
_diffrn_reflns_av_unetI/netI 0.1139
_diffrn_reflns_Laue_measured_fraction_full 0.998
_diffrn_reflns_Laue_measured_fraction_max 0.998
_diffrn_reflns_limit_h_max 37
_diffrn_reflns_limit_h_min -36
_diffrn_reflns_limit_k_max 36
_diffrn_reflns_limit_k_min -36
_diffrn_reflns_limit_l_max 53
_diffrn_reflns_limit_l_min -53
_diffrn_reflns_number 178800
_diffrn_reflns_point_group_measured_fraction_full 0.998
_diffrn_reflns_point_group_measured_fraction_max 0.994
_diffrn_reflns_theta_full 25.242
_diffrn_reflns_theta_max 27.500
_diffrn_reflns_theta_min 2.856
_exptl_absorpt_coefficient_mu 0.960
_exptl_absorpt_correction_T_max 0.943
_exptl_absorpt_correction_T_min 0.890
_exptl_absorpt_correction_type multi-scan
_exptl_crystal_colour Red
_exptl_crystal_density_diffrn 1.370
_exptl_crystal_description Prism
_exptl_crystal_F_000 14112
_exptl_crystal_size_max 0.200
_exptl_crystal_size_mid 0.070
_exptl_crystal_size_min 0.050
_refine_diff_density_max 1.239
_refine_diff_density_min -0.596
_refine_diff_density_rms 0.135
_refine_ls_abs_structure_details
;
 Flack x determined using 3122 quotients [(I+)-(I-)]/[(I+)+(I-)]
 (Parsons and Flack (2004), Acta Cryst. A60, s61).
;
_refine_ls_abs_structure_Flack 0.001(9)
_refine_ls_extinction_method none
_refine_ls_goodness_of_fit_ref 1.010
_refine_ls_hydrogen_treatment constr
_refine_ls_matrix_type full
_refine_ls_number_parameters 898
_refine_ls_number_reflns 19224
_refine_ls_number_restraints 14
_refine_ls_restrained_S_all 1.012
_refine_ls_R_factor_all 0.2154
_refine_ls_R_factor_gt 0.1109
_refine_ls_shift/su_max 0.002
_refine_ls_shift/su_mean 0.000
_refine_ls_structure_factor_coef Fsqd
_refine_ls_weighting_details 'w=1/[\s^2^(Fo^2^)+(0.2000P)^2^] where P=(Fo^2^+2Fc^2^)/3'
_refine_ls_weighting_scheme calc
_refine_ls_wR_factor_gt 0.2758
_refine_ls_wR_factor_ref 0.3470
_reflns_Friedel_coverage 0.964
_reflns_Friedel_fraction_full 0.998
_reflns_Friedel_fraction_max 0.989
_reflns_number_gt 8631
_reflns_number_total 19224
_reflns_threshold_expression 'I > 2\s(I)'
_cod_data_source_file c3nj01516e2.cif
_cod_data_source_block shelx
_cod_original_cell_volume 33671.1(9)
_cod_database_code 7054061
_shelx_space_group_comment
;
The symmetry employed for this shelxl refinement is uniquely defined
by the following loop, which should always be used as a source of
symmetry information in preference to the above space-group names.
They are only intended as comments.
;
_shelx_estimated_absorpt_t_min 0.831
_shelx_estimated_absorpt_t_max 0.954
_shelxl_version_number 2013-4

loop_
_space_group_symop_operation_xyz
'x, y, z'
'-x, y, z+1/2'
'-x+1/2, -y+1/2, z+1/2'
'x+1/2, -y+1/2, z'
'-y, -x+1/2, z+3/4'
'y+1/2, -x, z+3/4'
'-y, x+1/2, z+1/4'
'y+1/2, x, z+1/4'
'x+1/2, y+1/2, z+1/2'
'-x+1/2, y+1/2, z+1'
'-x+1, -y+1, z+1'
'x+1, -y+1, z+1/2'
'-y+1/2, -x+1, z+5/4'
'y+1, -x+1/2, z+5/4'
'-y+1/2, x+1, z+3/4'
'y+1, x+1/2, z+3/4'

loop_
_atom_site_label
_atom_site_type_symbol
_atom_site_fract_x
_atom_site_fract_y
_atom_site_fract_z
_atom_site_U_iso_or_equiv
_atom_site_adp_type
_atom_site_occupancy
_atom_site_site_symmetry_order
_atom_site_calc_flag
_atom_site_refinement_flags_posn
_atom_site_refinement_flags_adp
_atom_site_refinement_flags_occupancy
_atom_site_disorder_assembly
_atom_site_disorder_group
C1 C 0.0856(11) 0.1416(10) 0.9239(7) 0.125(11) Uani 1 1 d . . . . .
H1 H 0.0887 0.1312 0.9027 0.150 Uiso 1 1 calc R U . . .
C2 C 0.0970(9) 0.1834(7) 0.9664(8) 0.117(10) Uani 1 1 d . . . . .
H2 H 0.1075 0.2069 0.9801 0.140 Uiso 1 1 calc R U . . .
C3 C 0.0689(7) 0.1446(6) 0.9738(6) 0.079(5) Uani 1 1 d . . . . .
C4 C 0.0499(6) 0.1281(6) 1.0034(5) 0.064(4) Uani 1 1 d . . . . .
H4 H 0.0538 0.1452 1.0224 0.077 Uiso 1 1 calc R U . . .
C5 C 0.0070(6) 0.0733(5) 1.0338(5) 0.066(4) Uani 1 1 d . . . . .
H5A H 0.0144 0.0956 1.0507 0.079 Uiso 1 1 calc R U . . .
H5B H 0.0214 0.0437 1.0395 0.079 Uiso 1 1 calc R U . . .
C6 C -0.0451(6) 0.0667(7) 1.0328(4) 0.068(4) Uani 1 1 d . . . . .
H6A H -0.0527 0.0436 1.0164 0.081 Uiso 1 1 calc R U . . .
H6B H -0.0556 0.0548 1.0535 0.081 Uiso 1 1 calc R U . . .
C7 C -0.0987(6) 0.1087(7) 1.0026(6) 0.081(6) Uani 1 1 d . . . . .
H7 H -0.1025 0.0814 0.9906 0.097 Uiso 1 1 calc R U . . .
C8 C -0.1253(8) 0.1492(7) 0.9949(6) 0.089(6) Uani 1 1 d . . . . .
C9 C -0.1611(12) 0.1567(12) 0.9756(8) 0.145(12) Uani 1 1 d . . . . .
H9 H -0.1750 0.1354 0.9616 0.174 Uiso 1 1 calc R U . . .
C10 C -0.1464(9) 0.2204(9) 1.0027(8) 0.107(8) Uani 1 1 d . . . . .
H10 H -0.1476 0.2513 1.0096 0.129 Uiso 1 1 calc R U . . .
C11 C -0.1551(7) 0.1270(8) 1.0857(5) 0.083(6) Uani 1 1 d . . . . .
H11 H -0.1511 0.0963 1.0787 0.100 Uiso 1 1 calc R U . . .
N8 N -0.1900(7) 0.1402(7) 1.1033(5) 0.110(5) Uani 1 1 d . . . . .
H8 H -0.2123 0.1225 1.1102 0.132 Uiso 1 1 calc R U . . .
C13 C -0.1442(7) 0.1971(8) 1.0930(6) 0.090(6) Uani 1 1 d . . . . .
C14 C -0.1195(9) 0.2431(7) 1.0890(7) 0.102(7) Uani 1 1 d . . . . .
H14 H -0.1316 0.2705 1.0980 0.122 Uiso 1 1 calc R U . . .
C15 C -0.0569(8) 0.2874(6) 1.0704(6) 0.085(6) Uani 1 1 d . . . . .
H15A H -0.0786 0.3129 1.0744 0.101 Uiso 1 1 calc R U . . .
H15B H -0.0451 0.2907 1.0485 0.101 Uiso 1 1 calc R U . . .
C16 C -0.0167(8) 0.2912(7) 1.0936(6) 0.091(6) Uani 1 1 d . . . . .
H16A H -0.0007 0.3207 1.0901 0.109 Uiso 1 1 calc R U . . .
H16B H -0.0288 0.2913 1.1155 0.109 Uiso 1 1 calc R U . . .
C17 C 0.0528(8) 0.2601(7) 1.0731(5) 0.078(5) Uani 1 1 d . . . . .
H17 H 0.0585 0.2887 1.0631 0.093 Uiso 1 1 calc R U . . .
C18 C 0.0845(6) 0.2219(5) 1.0702(4) 0.060(4) Uani 1 1 d . . . . .
C19 C 0.1252(7) 0.2157(8) 1.0544(4) 0.081(6) Uani 1 1 d . . . . .
H19 H 0.1399 0.2380 1.0415 0.098 Uiso 1 1 calc R U . . .
C20 C 0.1088(6) 0.1517(8) 1.0805(5) 0.081(5) Uani 1 1 d . . . . .
H20 H 0.1111 0.1218 1.0894 0.097 Uiso 1 1 calc R U . . .
C21 C 0.0782(14) 0.2507(9) 1.1620(7) 0.144(13) Uani 1 1 d . . . . .
H21 H 0.0759 0.2799 1.1522 0.173 Uiso 1 1 calc R U . . .
C22 C 0.0982(14) 0.1939(10) 1.1965(7) 0.149(14) Uani 1 1 d . . . . .
H22 H 0.1105 0.1772 1.2137 0.179 Uiso 1 1 calc R U . . .
C23 C 0.0707(9) 0.1777(7) 1.1725(5) 0.090(6) Uani 1 1 d . . . . .
C24 C 0.0561(6) 0.1300(7) 1.1660(4) 0.071(5) Uani 1 1 d . . . . .
H24 H 0.0642 0.1056 1.1797 0.085 Uiso 1 1 calc R U . . .
C25 C 0.0192(6) 0.0739(5) 1.1331(4) 0.066(4) Uani 1 1 d . . . . .
H25A H 0.0325 0.0539 1.1497 0.079 Uiso 1 1 calc R U . . .
H25B H 0.0335 0.0652 1.1127 0.079 Uiso 1 1 calc R U . . .
C26 C -0.0326(6) 0.0651(6) 1.1312(4) 0.062(4) Uani 1 1 d . . . . .
H26A H -0.0458 0.0847 1.1143 0.074 Uiso 1 1 calc R U . . .
H26B H -0.0378 0.0327 1.1251 0.074 Uiso 1 1 calc R U . . .
C27 C -0.0913(7) 0.1034(7) 1.1613(5) 0.086(6) Uani 1 1 d . . . . .
H27 H -0.1008 0.1174 1.1422 0.103 Uiso 1 1 calc R U . . .
C28 C -0.1145(7) 0.1138(8) 1.1917(6) 0.090(6) Uani 1 1 d . . . . .
C29 C -0.1473(10) 0.1429(9) 1.1989(9) 0.132(8) Uani 1 1 d . . . . .
H29 H -0.1619 0.1640 1.1850 0.158 Uiso 1 1 calc R U . . .
C30 C -0.1270(10) 0.1042(9) 1.2423(6) 0.105(8) Uani 1 1 d . . . . .
H30 H -0.1254 0.0941 1.2636 0.126 Uiso 1 1 calc R U . . .
C31 C -0.1304(6) -0.0248(7) 1.1776(5) 0.072(5) Uani 1 1 d . . . . .
H31 H -0.1322 -0.0131 1.1566 0.086 Uiso 1 1 calc R U . . .
C32 C -0.1448(6) -0.0659(7) 1.2218(5) 0.079(5) Uani 1 1 d . . . . .
H32 H -0.1587 -0.0871 1.2359 0.095 Uiso 1 1 calc R U . . .
C33 C -0.1101(6) -0.0356(7) 1.2292(4) 0.073(5) Uani 1 1 d . . . . .
C34 C -0.0839(7) -0.0238(8) 1.2562(5) 0.076(5) Uani 1 1 d . . . . .
H34 H -0.0904 -0.0383 1.2759 0.091 Uiso 1 1 calc R U . . .
C35 C -0.0237(7) 0.0145(9) 1.2842(4) 0.088(6) Uani 1 1 d . . . . .
H35A H -0.0421 0.0060 1.3030 0.105 Uiso 1 1 calc R U . . .
H35B H -0.0165 0.0477 1.2857 0.105 Uiso 1 1 calc R U . . .
C36 C 0.0154(7) 0.0214(9) 0.8818(4) 0.091(7) Uani 1 1 d . . . . .
H36A H 0.0354 0.0205 0.8629 0.109 Uiso 1 1 calc R U . . .
H36B H -0.0043 0.0490 0.8801 0.109 Uiso 1 1 calc R U . . .
C37 C 0.0870(7) 0.0135(8) 0.9097(4) 0.077(5) Uani 1 1 d . . . . .
H37 H 0.0999 0.0047 0.8900 0.093 Uiso 1 1 calc R U . . .
C38 C 0.1144(7) 0.0129(8) 0.9372(4) 0.075(5) Uani 1 1 d . . . . .
C39 C 0.1607(9) -0.0035(12) 0.9442(6) 0.114(9) Uani 1 1 d . . . . .
H39 H 0.1817 -0.0176 0.9300 0.137 Uiso 1 1 calc R U . . .
C40 C 0.1268(7) 0.0272(7) 0.9878(5) 0.074(5) Uani 1 1 d . . . . .
H40 H 0.1226 0.0379 1.0088 0.089 Uiso 1 1 calc R U . . .
C100 C -0.0681(10) 0.0936(9) 0.9218(8) 0.114(8) Uani 1 1 d . . . . .
C200 C 0.0025(6) 0.2372(6) 1.0084(5) 0.065(4) Uani 1 1 d . . . . .
C300 C -0.0665(14) 0.2238(8) 1.1618(10) 0.18(2) Uani 1 1 d . . . . .
C400 C 0.0166(7) 0.1116(8) 1.2428(6) 0.088(6) Uani 1 1 d . . . . .
Fe1 Fe 0.02427(8) 0.05275(8) 0.95799(5) 0.0578(6) Uani 1 1 d . . . . .
Fe2 Fe -0.06379(8) 0.17615(8) 1.05119(6) 0.0637(6) Uani 1 1 d . . . . .
Fe3 Fe 0.01082(9) 0.18412(8) 1.11303(6) 0.0680(7) Uani 1 1 d . . . . .
Fe4 Fe -0.04411(8) 0.03920(9) 1.20711(6) 0.0637(6) Uani 1 1 d . . . . .
N1 N 0.0599(6) 0.1192(6) 0.9470(4) 0.081(5) Uani 1 1 d . . . . .
N2 N 0.1049(9) 0.1787(8) 0.9350(6) 0.127(8) Uani 1 1 d . . . . .
H2A H 0.1209 0.1981 0.9235 0.152 Uiso 1 1 calc R U . . .
N3 N 0.0276(4) 0.0898(4) 1.0035(3) 0.057(3) Uani 1 1 d . . . . .
N4 N -0.0697(4) 0.1097(5) 1.0256(4) 0.062(4) Uani 1 1 d . . . . .
N5 N -0.1172(6) 0.1889(6) 1.0139(5) 0.086(5) Uani 1 1 d . . . . .
N6 N -0.1734(7) 0.2028(10) 0.9807(6) 0.125(8) Uani 1 1 d . . . . .
H6 H -0.1955 0.2175 0.9708 0.150 Uiso 1 1 calc R U . . .
N7 N -0.1258(5) 0.1610(5) 1.0788(5) 0.082(5) Uani 1 1 d . . . . .
C12 C -0.1857(8) 0.1869(9) 1.1090(7) 0.110(5) Uani 1 1 d . . . . .
H12 H -0.2053 0.2068 1.1206 0.132 Uiso 1 1 calc R U . . .
N9 N -0.0818(6) 0.2434(5) 1.0730(4) 0.077(4) Uani 1 1 d . . . . .
N10 N 0.0163(6) 0.2533(5) 1.0902(4) 0.076(4) Uani 1 1 d . . . . .
N11 N 0.1420(7) 0.1711(7) 1.0602(4) 0.092(5) Uani 1 1 d . . . . .
H11A H 0.1672 0.1584 1.0530 0.111 Uiso 1 1 calc R U . . .
N12 N 0.0748(5) 0.1793(5) 1.0856(3) 0.067(4) Uani 1 1 d . . . . .
N13 N 0.0569(7) 0.2126(7) 1.1509(4) 0.093(5) Uani 1 1 d . . . . .
N14 N 0.1041(12) 0.2421(8) 1.1896(5) 0.152(11) Uani 1 1 d . . . . .
H14A H 0.1205 0.2620 1.2003 0.183 Uiso 1 1 calc R U . . .
N15 N 0.0314(6) 0.1228(5) 1.1404(4) 0.072(4) Uani 1 1 d . . . . .
N16 N -0.0575(5) 0.0747(5) 1.1619(3) 0.064(3) Uani 1 1 d . . . . .
N17 N -0.1563(8) 0.1368(7) 1.2312(7) 0.132(8) Uani 1 1 d . . . . .
H17A H -0.1772 0.1514 1.2423 0.158 Uiso 1 1 calc R U . . .
N18 N -0.1004(5) 0.0883(6) 1.2181(4) 0.082(5) Uani 1 1 d . . . . .
N19 N -0.1014(5) -0.0089(5) 1.2004(3) 0.065(4) Uani 1 1 d . . . . .
N20 N -0.1564(5) -0.0601(6) 1.1893(4) 0.078(4) Uani 1 1 d . . . . .
H20A H -0.1767 -0.0763 1.1787 0.094 Uiso 1 1 calc R U . . .
N21 N -0.0515(5) 0.0059(7) 1.2547(3) 0.076(4) Uani 1 1 d . . . . .
N22 N 0.0452(6) 0.0257(6) 0.9111(3) 0.079(5) Uani 1 1 d . . . . .
N23 N 0.1675(6) 0.0058(8) 0.9762(4) 0.096(6) Uani 1 1 d . . . . .
H23 H 0.1923 -0.0003 0.9873 0.116 Uiso 1 1 calc R U . . .
N24 N 0.0956(5) 0.0302(5) 0.9652(3) 0.065(4) Uani 1 1 d . . . . .
N100 N -0.0357(7) 0.0824(6) 0.9399(4) 0.083(4) Uani 1 1 d . . . . .
N200 N -0.0173(5) 0.2071(5) 1.0209(3) 0.066(4) Uani 1 1 d . . . . .
N300 N -0.0422(6) 0.2029(5) 1.1435(4) 0.083(5) Uani 1 1 d . . . . .
N400 N -0.0011(6) 0.0893(6) 1.2252(4) 0.082(5) Uani 1 1 d . . . . .
O1 O 0.0000 0.0000 0.9744(4) 0.056(3) Uani 1 2 d S T P . .
O2 O -0.0243(4) 0.1570(4) 1.0823(3) 0.065(3) Uani 1 1 d . . . . .
O3 O 0.0000 0.0000 1.1917(3) 0.057(4) Uani 1 2 d S T P . .
S100 S -0.1128(3) 0.1062(3) 0.9010(2) 0.137(3) Uani 1 1 d . . . . .
S200 S 0.03206(19) 0.28013(17) 0.99131(13) 0.0817(14) Uani 1 1 d . . . . .
S300 S -0.1030(8) 0.2527(5) 1.1791(7) 0.47(2) Uani 1 1 d . . . . .
S400 S 0.0461(3) 0.1460(3) 1.27010(18) 0.131(3) Uani 1 1 d . . . . .
Cl1 Cl 0.86117(16) 0.98598(16) 0.08238(12) 0.0745(12) Uani 1 1 d . . . . .
O101 O 0.8357(7) 1.0087(7) 0.0573(4) 0.122(6) Uani 1 1 d . . . . .
O102 O 0.8781(7) 1.0199(5) 0.1046(4) 0.110(5) Uani 1 1 d . . . . .
O103 O 0.8354(7) 0.9539(7) 0.1004(5) 0.131(6) Uani 1 1 d . . . . .
O104 O 0.9008(6) 0.9650(7) 0.0694(4) 0.116(6) Uani 1 1 d . . . . .
Cl2 Cl 0.5957(4) 0.1204(3) 0.08713(18) 0.122(2) Uani 1 1 d . . . . .
O201 O 0.5586(7) 0.1144(6) 0.0726(5) 0.123(6) Uani 1 1 d . . . . .
O202 O 0.6276(10) 0.1459(11) 0.0674(6) 0.183(11) Uani 1 1 d . . . . .
O203 O 0.6094(10) 0.0761(8) 0.0941(6) 0.179(11) Uani 1 1 d . . . . .
O204 O 0.5900(12) 0.1473(9) 0.1148(5) 0.184(11) Uani 1 1 d . . . . .
S700 S 0.7248(5) 0.2732(5) 0.9834(3) 0.099(3) Uiso 0.5 1 d D . P A 1
N700 N 0.6891(18) 0.267(2) 0.9197(8) 0.139(18) Uiso 0.5 1 d D . P A 1
C700 C 0.7167(10) 0.2672(10) 0.9408(5) 0.050(7) Uiso 0.5 1 d D . P A 1
O300 O 0.7121(15) 0.3161(13) 0.9714(10) 0.135(13) Uiso 0.5 1 d D . P B 2
O303 O 0.7530(10) 0.2513(11) 0.9578(9) 0.098(8) Uiso 0.5 1 d D . P B 2
O302 O 0.6866(9) 0.2473(9) 0.9920(6) 0.082(7) Uiso 0.5 1 d D . P B 2
O301 O 0.676(2) 0.252(3) 0.9372(17) 0.21(3) Uiso 0.5 1 d D . P B 2
Cl3 Cl 0.7066(12) 0.2666(11) 0.9625(9) 0.238(12) Uiso 0.5 1 d D . P B 2
N500 N 0.7082(18) 0.9550(16) 0.1807(13) 0.137(16) Uiso 0.5 1 d D . P . .
S500 S 0.7715(12) 0.8911(12) 0.1596(9) 0.231(12) Uiso 0.5 1 d D . P . .
C500 C 0.732(3) 0.926(3) 0.177(2) 0.20(4) Uiso 0.5 1 d D . P . .
S800 S 0.8156(14) 0.3580(13) 0.0743(7) 0.253(14) Uiso 0.5 1 d D . P . .
C800 C 0.8175(9) 0.3375(9) 0.0374(6) 0.046(6) Uiso 0.5 1 d D . P . .
N800 N 0.8335(13) 0.3289(14) 0.0132(7) 0.099(10) Uiso 0.5 1 d D . P . .
O400 O 0.7174(13) 0.3871(14) 1.0382(9) 0.121(11) Uiso 0.5 1 d . . P . .
O401 O 0.9191(11) 0.9293(11) 0.3333(8) 0.102(9) Uiso 0.5 1 d . . P . .
O402 O -0.0290(12) 0.2519(13) 1.2587(9) 0.114(10) Uiso 0.5 1 d . . P . .
O403 O 0.7451(9) 0.0787(9) 0.1241(6) 0.081(7) Uiso 0.5 1 d . . P . .
O405 O 0.7146(19) 0.0298(18) 0.0742(14) 0.174(18) Uiso 0.5 1 d . . P . .
O404 O 0.744(3) 0.169(3) 1.036(2) 0.27(4) Uiso 0.5 1 d . . P . .

loop_
_atom_site_aniso_label
_atom_site_aniso_U_11
_atom_site_aniso_U_22
_atom_site_aniso_U_33
_atom_site_aniso_U_23
_atom_site_aniso_U_13
_atom_site_aniso_U_12
C1 0.17(3) 0.099(19) 0.106(19) 0.049(16) 0.057(19) 0.03(2)
C2 0.126(19) 0.062(12) 0.16(3) 0.009(13) 0.102(19) 0.000(12)
C3 0.083(12) 0.052(10) 0.104(15) -0.003(10) 0.033(11) -0.003(9)
C4 0.057(9) 0.055(10) 0.079(12) -0.008(8) 0.013(8) 0.005(8)
C5 0.083(12) 0.035(8) 0.080(11) 0.004(7) 0.016(9) 0.013(8)
C6 0.068(11) 0.076(12) 0.060(10) 0.007(9) 0.009(8) -0.009(9)
C7 0.052(10) 0.079(12) 0.111(16) -0.015(12) 0.023(11) 0.000(9)
C8 0.084(13) 0.073(13) 0.110(16) -0.002(12) -0.035(13) -0.011(10)
C9 0.15(3) 0.12(2) 0.16(3) -0.04(2) -0.03(2) 0.07(2)
C10 0.094(16) 0.075(14) 0.15(2) 0.011(15) -0.003(17) 0.007(13)
C11 0.078(12) 0.092(14) 0.079(12) 0.022(10) 0.042(10) 0.026(11)
N8 0.085(8) 0.106(10) 0.139(13) 0.034(11) 0.042(9) 0.006(9)
C13 0.066(11) 0.092(15) 0.112(16) 0.014(13) 0.032(11) 0.012(10)
C14 0.114(18) 0.065(12) 0.127(19) -0.010(12) 0.034(15) 0.016(12)
C15 0.096(14) 0.054(10) 0.103(15) -0.014(10) 0.025(13) -0.008(10)
C16 0.097(15) 0.059(11) 0.117(18) -0.012(11) 0.021(13) -0.012(10)
C17 0.097(14) 0.063(11) 0.074(12) -0.018(9) -0.010(12) -0.002(11)
C18 0.074(10) 0.048(9) 0.057(9) -0.012(7) 0.011(8) -0.025(8)
C19 0.102(15) 0.093(15) 0.049(10) 0.005(10) 0.016(10) -0.018(11)
C20 0.062(11) 0.096(14) 0.083(13) -0.010(11) 0.030(10) -0.019(10)
C21 0.28(4) 0.072(15) 0.084(18) -0.008(13) 0.01(2) -0.05(2)
C22 0.24(4) 0.100(19) 0.104(19) 0.014(15) -0.07(2) -0.06(2)
C23 0.120(17) 0.073(13) 0.078(14) -0.006(11) 0.031(13) -0.029(12)
C24 0.075(11) 0.090(13) 0.048(10) 0.001(9) 0.012(9) 0.000(10)
C25 0.090(12) 0.043(8) 0.065(11) 0.002(7) 0.018(9) -0.005(8)
C26 0.069(10) 0.067(10) 0.049(9) -0.001(8) 0.005(8) -0.008(8)
C27 0.083(13) 0.077(13) 0.098(15) 0.003(11) 0.033(12) -0.008(11)
C28 0.063(11) 0.088(14) 0.118(18) 0.014(13) 0.040(12) -0.005(10)
C29 0.115(12) 0.075(9) 0.20(2) -0.014(12) 0.081(14) -0.009(9)
C30 0.129(19) 0.084(14) 0.101(16) -0.015(13) 0.052(15) -0.021(14)
C31 0.044(9) 0.094(13) 0.078(12) -0.004(10) 0.002(9) 0.014(9)
C32 0.063(11) 0.091(13) 0.082(13) 0.005(11) 0.020(10) -0.023(10)
C33 0.051(9) 0.106(14) 0.063(11) 0.003(10) 0.011(8) -0.017(9)
C34 0.063(11) 0.102(14) 0.062(11) 0.025(10) 0.000(9) 0.004(11)
C35 0.069(11) 0.15(2) 0.040(9) -0.013(11) 0.003(8) -0.015(12)
C36 0.074(13) 0.15(2) 0.047(10) 0.002(11) 0.011(9) 0.006(12)
C37 0.079(13) 0.106(15) 0.047(10) 0.007(9) 0.017(9) -0.005(11)
C38 0.066(11) 0.103(14) 0.057(11) -0.017(10) 0.006(9) 0.007(10)
C39 0.093(17) 0.17(3) 0.075(15) -0.028(15) 0.010(12) 0.027(17)
C40 0.072(12) 0.072(11) 0.079(12) 0.000(9) 0.021(11) -0.017(9)
C100 0.11(2) 0.085(16) 0.14(2) 0.008(16) 0.017(19) 0.006(14)
C200 0.054(9) 0.059(9) 0.082(12) -0.003(9) 0.006(8) -0.013(8)
C300 0.24(4) 0.060(13) 0.24(4) -0.037(19) 0.18(4) -0.029(18)
C400 0.077(13) 0.101(15) 0.086(14) -0.036(13) 0.015(11) 0.000(11)
Fe1 0.0651(13) 0.0560(12) 0.0523(13) 0.0056(11) 0.0099(11) 0.0063(10)
Fe2 0.0640(14) 0.0498(12) 0.0773(15) -0.0017(11) 0.0164(12) -0.0007(11)
Fe3 0.0849(17) 0.0530(12) 0.0662(14) -0.0069(11) 0.0194(14) -0.0020(12)
Fe4 0.0618(13) 0.0793(16) 0.0499(12) -0.0061(12) 0.0034(11) -0.0119(11)
N1 0.102(12) 0.070(10) 0.069(10) 0.015(8) 0.026(9) 0.000(9)
N2 0.16(2) 0.078(13) 0.14(2) 0.029(13) 0.047(17) -0.047(14)
N3 0.055(7) 0.052(7) 0.064(8) 0.003(6) 0.004(6) -0.003(6)
N4 0.039(7) 0.068(9) 0.079(10) -0.010(7) 0.018(7) -0.011(6)
N5 0.067(9) 0.074(10) 0.117(14) 0.012(10) -0.008(9) 0.001(8)
N6 0.073(12) 0.16(2) 0.142(19) 0.004(17) -0.018(13) 0.002(14)
N7 0.065(9) 0.053(8) 0.128(14) -0.006(9) 0.031(9) -0.008(7)
C12 0.085(8) 0.106(10) 0.139(13) 0.034(11) 0.042(9) 0.006(9)
N9 0.081(10) 0.054(8) 0.098(11) -0.006(8) 0.034(9) 0.002(7)
N10 0.092(11) 0.047(8) 0.090(11) -0.022(7) 0.022(9) -0.015(7)
N11 0.105(13) 0.091(12) 0.081(11) -0.009(9) 0.024(10) -0.019(10)
N12 0.060(8) 0.081(10) 0.059(8) -0.020(7) 0.012(7) -0.003(8)
N13 0.123(14) 0.086(12) 0.071(10) -0.022(10) 0.016(10) -0.029(10)
N14 0.28(4) 0.107(17) 0.065(13) -0.024(11) 0.027(17) -0.06(2)
N15 0.086(10) 0.065(9) 0.065(9) -0.007(7) 0.019(8) 0.006(8)
N16 0.070(9) 0.058(8) 0.062(8) 0.009(6) 0.006(7) -0.001(7)
N17 0.115(12) 0.075(9) 0.20(2) -0.014(12) 0.081(14) -0.009(9)
N18 0.069(9) 0.092(11) 0.083(11) -0.024(10) 0.037(8) -0.014(8)
N19 0.061(8) 0.076(9) 0.057(8) -0.001(7) 0.003(7) -0.014(7)
N20 0.057(8) 0.095(11) 0.082(11) 0.010(9) -0.006(8) -0.024(8)
N21 0.067(9) 0.108(12) 0.052(8) -0.007(8) 0.002(7) 0.009(9)
N22 0.087(11) 0.096(11) 0.054(9) 0.006(8) 0.027(8) 0.020(9)
N23 0.060(9) 0.143(16) 0.086(13) -0.006(11) 0.017(9) 0.017(10)
N24 0.048(7) 0.087(9) 0.061(9) -0.004(7) 0.004(7) 0.004(7)
N100 0.088(12) 0.083(11) 0.079(10) 0.006(9) 0.000(9) 0.015(9)
N200 0.068(9) 0.063(9) 0.067(9) -0.001(7) 0.012(7) 0.000(7)
N300 0.108(12) 0.047(8) 0.093(12) 0.006(8) 0.033(10) 0.002(8)
N400 0.094(11) 0.093(11) 0.058(9) -0.029(9) 0.006(8) -0.019(10)
O1 0.055(8) 0.062(9) 0.052(8) 0.000 0.000 -0.012(7)
O2 0.078(7) 0.051(6) 0.064(6) -0.001(5) 0.019(5) -0.007(5)
O3 0.058(8) 0.069(9) 0.044(7) 0.000 0.000 -0.013(7)
S100 0.154(7) 0.129(6) 0.129(6) 0.015(5) -0.052(5) 0.049(5)
S200 0.096(3) 0.063(3) 0.086(3) 0.011(2) 0.010(3) -0.012(2)
S300 0.50(3) 0.180(11) 0.73(4) -0.262(19) 0.53(3) -0.183(15)
S400 0.153(6) 0.127(6) 0.114(5) -0.060(5) -0.015(5) -0.026(5)
Cl1 0.068(3) 0.075(3) 0.080(3) 0.003(2) -0.002(2) -0.004(2)
O101 0.133(13) 0.139(14) 0.094(10) -0.026(10) -0.041(10) 0.050(11)
O102 0.152(14) 0.083(9) 0.096(10) 0.007(8) -0.031(10) -0.022(9)
O103 0.125(13) 0.115(13) 0.152(16) -0.018(12) 0.045(12) -0.042(11)
O104 0.097(11) 0.140(14) 0.113(12) 0.053(11) 0.001(10) 0.009(10)
Cl2 0.159(7) 0.109(5) 0.096(5) 0.018(4) 0.008(5) 0.015(5)
O201 0.106(12) 0.109(13) 0.153(16) -0.040(12) -0.013(12) -0.003(10)
O202 0.18(2) 0.22(3) 0.143(18) -0.004(19) 0.018(17) -0.07(2)
O203 0.25(3) 0.119(15) 0.16(2) 0.061(14) 0.024(19) 0.075(18)
O204 0.30(3) 0.160(19) 0.090(13) -0.005(13) -0.012(17) 0.06(2)

loop_
_atom_type_symbol
_atom_type_description
_atom_type_scat_dispersion_real
_atom_type_scat_dispersion_imag
_atom_type_scat_source
C C 0.0033 0.0016 'International Tables Vol C Tables 4.2.6.8 and 6.1.1.4'
H H 0.0000 0.0000 'International Tables Vol C Tables 4.2.6.8 and 6.1.1.4'
Cl Cl 0.1484 0.1585 'International Tables Vol C Tables 4.2.6.8 and 6.1.1.4'
Fe Fe 0.3463 0.8444 'International Tables Vol C Tables 4.2.6.8 and 6.1.1.4'
N N 0.0061 0.0033 'International Tables Vol C Tables 4.2.6.8 and 6.1.1.4'
O O 0.0106 0.0060 'International Tables Vol C Tables 4.2.6.8 and 6.1.1.4'
S S 0.1246 0.1234 'International Tables Vol C Tables 4.2.6.8 and 6.1.1.4'

loop_
_geom_angle_atom_site_label_1
_geom_angle_atom_site_label_2
_geom_angle_atom_site_label_3
_geom_angle
_geom_angle_site_symmetry_1
_geom_angle_site_symmetry_3
N2 C1 N1 112(3) . .
N2 C2 C3 104(2) . .
N1 C3 C2 111(2) . .
N1 C3 C4 117.3(16) . .
C2 C3 C4 132(2) . .
N3 C4 C3 118.8(17) . .
N3 C5 C6 114.5(15) . .
N4 C6 C5 112.5(14) . .
N4 C7 C8 120.1(19) . .
C9 C8 N5 110(2) . .
C9 C8 C7 133(2) . .
N5 C8 C7 116.5(18) . .
C8 C9 N6 105(3) . .
N6 C10 N5 111(2) . .
N8 C11 N7 114(2) . .
C11 N8 C12 108.3(19) . .
N7 C13 C12 113(2) . .
N7 C13 C14 117.1(17) . .
C12 C13 C14 130(2) . .
N9 C14 C13 117.5(18) . .
N9 C15 C16 112.9(18) . .
N10 C16 C15 112.5(17) . .
N10 C17 C18 116.8(18) . .
C19 C18 N12 106.1(16) . .
C19 C18 C17 133.8(18) . .
N12 C18 C17 120.1(16) . .
C18 C19 N11 109.7(17) . .
N12 C20 N11 112(2) . .
N13 C21 N14 113(2) . .
C23 C22 N14 105(2) . .
C22 C23 N13 113(2) . .
C22 C23 C24 129(2) . .
N13 C23 C24 118(2) . .
N15 C24 C23 117.5(19) . .
N15 C25 C26 113.8(14) . .
N16 C26 C25 113.3(14) . .
N16 C27 C28 118(2) . .
C29 C28 N18 112(2) . .
C29 C28 C27 132(3) . .
N18 C28 C27 116.5(18) . .
C28 C29 N17 106(3) . .
N17 C30 N18 110(2) . .
N19 C31 N20 110.0(17) . .
C33 C32 N20 108.7(16) . .
C32 C33 C34 137.4(19) . .
C32 C33 N19 106.1(16) . .
C34 C33 N19 116.5(16) . .
N21 C34 C33 121.4(17) . .
N21 C35 C35 111.8(16) . 11_444
N22 C36 C36 113.6(16) . 11_444
N22 C37 C38 120.6(18) . .
N24 C38 C37 118.1(17) . .
N24 C38 C39 108.0(17) . .
C37 C38 C39 133.9(18) . .
N23 C39 C38 105.2(18) . .
N24 C40 N23 110.7(17) . .
N100 C100 S100 175(3) . .
N200 C200 S200 178.3(18) . .
N300 C300 S300 169(5) . .
N400 C400 S400 178(2) . .
O1 Fe1 N100 99.3(5) . .
O1 Fe1 N24 93.5(4) . .
N100 Fe1 N24 164.1(6) . .
O1 Fe1 N3 95.6(6) . .
N100 Fe1 N3 98.8(6) . .
N24 Fe1 N3 89.1(5) . .
O1 Fe1 N22 98.4(6) . .
N100 Fe1 N22 92.8(7) . .
N24 Fe1 N22 76.0(6) . .
N3 Fe1 N22 160.1(6) . .
O1 Fe1 N1 169.2(6) . .
N100 Fe1 N1 87.4(7) . .
N24 Fe1 N1 81.3(6) . .
N3 Fe1 N1 74.8(6) . .
N22 Fe1 N1 89.7(6) . .
O2 Fe2 N200 99.5(5) . .
O2 Fe2 N7 94.3(6) . .
N200 Fe2 N7 162.7(6) . .
O2 Fe2 N4 97.6(6) . .
N200 Fe2 N4 97.4(5) . .
N7 Fe2 N4 91.1(5) . .
O2 Fe2 N9 96.8(6) . .
N200 Fe2 N9 91.5(6) . .
N7 Fe2 N9 76.3(6) . .
N4 Fe2 N9 161.5(6) . .
O2 Fe2 N5 171.2(6) . .
N200 Fe2 N5 87.0(6) . .
N7 Fe2 N5 80.5(7) . .
N4 Fe2 N5 75.5(6) . .
N9 Fe2 N5 89.0(7) . .
O2 Fe3 N300 97.9(6) . .
O2 Fe3 N12 94.2(5) . .
N300 Fe3 N12 166.0(6) . .
O2 Fe3 N15 100.0(6) . .
N300 Fe3 N15 95.2(6) . .
N12 Fe3 N15 89.6(6) . .
O2 Fe3 N10 97.0(5) . .
N300 Fe3 N10 94.8(6) . .
N12 Fe3 N10 76.7(6) . .
N15 Fe3 N10 158.9(7) . .
O2 Fe3 N13 175.8(7) . .
N300 Fe3 N13 84.5(7) . .
N12 Fe3 N13 83.8(6) . .
N15 Fe3 N13 76.4(7) . .
N10 Fe3 N13 86.1(7) . .
O3 Fe4 N400 98.4(5) . .
O3 Fe4 N19 95.1(4) . .
N400 Fe4 N19 163.1(6) . .
O3 Fe4 N16 96.1(6) . .
N400 Fe4 N16 95.6(6) . .
N19 Fe4 N16 93.0(5) . .
O3 Fe4 N18 171.3(6) . .
N400 Fe4 N18 85.2(7) . .
N19 Fe4 N18 82.9(6) . .
N16 Fe4 N18 75.5(6) . .
O3 Fe4 N21 96.7(6) . .
N400 Fe4 N21 91.8(7) . .
N19 Fe4 N21 76.5(6) . .
N16 Fe4 N21 164.1(6) . .
N18 Fe4 N21 91.1(6) . .
C3 N1 C1 103(2) . .
C3 N1 Fe1 112.4(11) . .
C1 N1 Fe1 142.9(19) . .
C1 N2 C2 111(2) . .
C4 N3 C5 118.9(15) . .
C4 N3 Fe1 116.2(12) . .
C5 N3 Fe1 124.9(10) . .
C7 N4 C6 117.1(16) . .
C7 N4 Fe2 115.9(13) . .
C6 N4 Fe2 127.0(12) . .
C10 N5 C8 104.5(19) . .
C10 N5 Fe2 143.5(18) . .
C8 N5 Fe2 112.0(13) . .
C10 N6 C9 109(2) . .
C13 N7 C11 103.2(16) . .
C13 N7 Fe2 114.5(12) . .
C11 N7 Fe2 142.2(13) . .
N8 C12 C13 102(2) . .
C14 N9 C15 117.5(17) . .
C14 N9 Fe2 114.4(14) . .
C15 N9 Fe2 128.1(12) . .
C17 N10 C16 118.4(17) . .
C17 N10 Fe3 115.8(13) . .
C16 N10 Fe3 125.8(13) . .
C19 N11 C20 103.8(18) . .
C20 N12 C18 108.2(15) . .
C20 N12 Fe3 141.0(14) . .
C18 N12 Fe3 110.6(11) . .
C21 N13 C23 104(2) . .
C21 N13 Fe3 145(2) . .
C23 N13 Fe3 111.2(13) . .
C21 N14 C22 106(2) . .
C24 N15 C25 116.8(17) . .
C24 N15 Fe3 116.7(13) . .
C25 N15 Fe3 126.6(13) . .
C27 N16 C26 118.0(16) . .
C27 N16 Fe4 117.0(14) . .
C26 N16 Fe4 124.9(11) . .
C30 N17 C29 108(2) . .
C30 N18 C28 104(2) . .
C30 N18 Fe4 142.6(18) . .
C28 N18 Fe4 113.0(12) . .
C31 N19 C33 107.4(14) . .
C31 N19 Fe4 141.0(12) . .
C33 N19 Fe4 111.4(11) . .
C31 N20 C32 107.7(15) . .
C34 N21 C35 117.8(17) . .
C34 N21 Fe4 114.0(12) . .
C35 N21 Fe4 128.2(14) . .
C37 N22 C36 119.2(16) . .
C37 N22 Fe1 113.8(14) . .
C36 N22 Fe1 127.0(12) . .
C39 N23 C40 107.4(19) . .
C40 N24 C38 108.5(14) . .
C40 N24 Fe1 140.3(12) . .
C38 N24 Fe1 111.2(12) . .
C100 N100 Fe1 162.9(19) . .
C200 N200 Fe2 157.6(14) . .
C300 N300 Fe3 163.6(18) . .
C400 N400 Fe4 159.7(18) . .
Fe1 O1 Fe1 135.5(9) . 11_444
Fe3 O2 Fe2 136.6(6) . .
Fe4 O3 Fe4 138.4(8) 11_444 .
O104 Cl1 O103 110.8(11) . .
O104 Cl1 O102 105.6(12) . .
O103 Cl1 O102 106.2(11) . .
O104 Cl1 O101 109.2(10) . .
O103 Cl1 O101 115.0(13) . .
O102 Cl1 O101 109.7(10) . .
O201 Cl2 O203 102.8(18) . .
O201 Cl2 O204 112.4(18) . .
O203 Cl2 O204 112.0(15) . .
O201 Cl2 O202 109.8(16) . .
O203 Cl2 O202 114.5(18) . .
O204 Cl2 O202 105.5(19) . .
N700 C700 S700 145(3) . .
O303 Cl3 O301 113(4) . .
O303 Cl3 O302 111(3) . .
O301 Cl3 O302 105(4) . .
O303 Cl3 O300 103(3) . .
O301 Cl3 O300 122(4) . .
O302 Cl3 O300 101(3) . .
N500 C500 S500 160(8) . .
N800 C800 S800 157(3) . .

loop_
_geom_bond_atom_site_label_1
_geom_bond_atom_site_label_2
_geom_bond_distance
_geom_bond_site_symmetry_2
C1 N2 1.28(4) .
C1 N1 1.36(3) .
C2 N2 1.33(3) .
C2 C3 1.40(3) .
C3 N1 1.35(3) .
C3 C4 1.42(3) .
C4 N3 1.27(2) .
C5 N3 1.46(2) .
C5 C6 1.50(3) .
C6 N4 1.44(2) .
C7 N4 1.26(2) .
C7 C8 1.42(3) .
C8 C9 1.31(4) .
C8 N5 1.40(3) .
C9 N6 1.38(4) .
C10 N6 1.29(3) .
C10 N5 1.31(3) .
C11 N8 1.29(2) .
C11 N7 1.31(2) .
N8 C12 1.36(3) .
C13 N7 1.30(3) .
C13 C12 1.39(3) .
C13 C14 1.50(3) .
C14 N9 1.26(3) .
C15 N9 1.45(2) .
C15 C16 1.50(3) .
C16 N10 1.44(3) .
C17 N10 1.27(3) .
C17 C18 1.42(3) .
C18 C19 1.35(3) .
C18 N12 1.40(2) .
C19 N11 1.38(3) .
C20 N12 1.27(2) .
C20 N11 1.38(2) .
C21 N13 1.32(3) .
C21 N14 1.38(4) .
C22 C23 1.35(3) .
C22 N14 1.41(4) .
C23 N13 1.39(3) .
C23 C24 1.45(3) .
C24 N15 1.29(2) .
C25 N15 1.47(2) .
C25 C26 1.50(2) .
C26 N16 1.48(2) .
C27 N16 1.27(2) .
C27 C28 1.45(3) .
C28 C29 1.29(3) .
C28 N18 1.37(3) .
C29 N17 1.37(4) .
C30 N17 1.33(4) .
C30 N18 1.34(3) .
C31 N19 1.33(2) .
C31 N20 1.34(2) .
C32 C33 1.35(3) .
C32 N20 1.39(3) .
C33 C34 1.39(3) .
C33 N19 1.44(2) .
C34 N21 1.26(2) .
C35 N21 1.47(2) .
C35 C35 1.58(4) 11_444
C36 N22 1.49(3) .
C36 C36 1.50(4) 11_444
C37 N22 1.24(2) .
C37 C38 1.38(3) .
C38 N24 1.37(2) .
C38 C39 1.43(3) .
C39 N23 1.36(3) .
C40 N24 1.29(2) .
C40 N23 1.40(2) .
C100 N100 1.23(3) .
C100 S100 1.58(3) .
C200 N200 1.15(2) .
C200 S200 1.647(18) .
C300 N300 1.19(3) .
C300 S300 1.51(3) .
C400 N400 1.09(2) .
C400 S400 1.72(2) .
Fe1 O1 1.790(6) .
Fe1 N100 2.049(19) .
Fe1 N24 2.154(14) .
Fe1 N3 2.161(13) .
Fe1 N22 2.172(14) .
Fe1 N1 2.199(16) .
Fe2 O2 1.797(13) .
Fe2 N200 2.027(15) .
Fe2 N7 2.148(15) .
Fe2 N4 2.178(14) .
Fe2 N9 2.180(14) .
Fe2 N5 2.199(17) .
Fe3 O2 1.793(12) .
Fe3 N300 2.039(16) .
Fe3 N12 2.153(14) .
Fe3 N15 2.165(15) .
Fe3 N10 2.194(15) .
Fe3 N13 2.201(18) .
Fe4 O3 1.801(6) .
Fe4 N400 2.027(18) .
Fe4 N19 2.152(14) .
Fe4 N16 2.161(14) .
Fe4 N18 2.178(16) .
Fe4 N21 2.196(16) .
O1 Fe1 1.790(6) 11_444
O3 Fe4 1.801(6) 11_444
Cl1 O104 1.389(19) .
Cl1 O103 1.391(17) .
Cl1 O102 1.419(15) .
Cl1 O101 1.423(16) .
Cl2 O201 1.229(19) .
Cl2 O203 1.354(19) .
Cl2 O204 1.39(2) .
Cl2 O202 1.42(3) .
S700 C700 1.79(2) .
N700 C700 1.17(2) .
O300 Cl3 1.47(3) .
O303 Cl3 1.41(2) .
O302 Cl3 1.45(3) .
O301 Cl3 1.44(3) .
N500 C500 1.10(3) .
S500 C500 1.65(3) .
S800 C800 1.64(2) .
C800 N800 1.13(2) .
